data_1576608
loop_
_publ_author_name
'Valerio, Leyla R.'
'Dopp, Claire M.'
'Brennessel, William W.'
'Matson, Ellen M.'

_publ_section_title
;
 Tuning reactivity at uranium through heterometal substitution in a
 redox-active thiomolybdate metalloligand.
;
_journal_issue 15
_journal_name_full 'Chemical science'
_journal_page_first 7496
_journal_page_last 7508
_journal_paper_doi 10.1039/d5sc09711h
_journal_volume 17
_journal_year 2026
_chemical_absolute_configuration ad
_chemical_formula_moiety 'C40 H60 Mo2 S8 U Zr, C4 H8 O'
_chemical_formula_sum 'C44 H68 Mo2 O S8 U Zr'
_chemical_formula_weight 1390.59
_space_group_crystal_system monoclinic
_space_group_IT_number 4
_space_group_name_Hall 'P 2yb'
_space_group_name_H-M_alt 'P 1 21 1'
_atom_sites_solution_hydrogens geom
_atom_sites_solution_primary dual
_atom_sites_solution_secondary difmap
_audit_creation_date 2025-06-24
_audit_creation_method
;
Olex2 1.5-ac6-020
(compiled 2024.02.14 svn.r2f8d729c for Rigaku Oxford Diffraction, GUI svn.r6966)
;
_audit_update_record
;
2025-12-04 deposited with the CCDC.	2026-02-19 downloaded from the CCDC.
;
_cell_angle_alpha 90
_cell_angle_beta 99.8060(10)
_cell_angle_gamma 90
_cell_formula_units_Z 2
_cell_length_a 12.77150(10)
_cell_length_b 11.70870(10)
_cell_length_c 16.49650(10)
_cell_measurement_reflns_used 56326
_cell_measurement_temperature 100.00(10)
_cell_measurement_theta_max 79.3080
_cell_measurement_theta_min 2.7260
_cell_volume 2430.81(3)
_computing_cell_refinement 'CrysAlisPro 1.171.44.114a (Rigaku OD, 2025)'
_computing_data_collection 'CrysAlisPro system (CCD 44.114a 64-bit (release 13-06-2025))'
_computing_data_reduction 'CrysAlisPro 1.171.44.114a (Rigaku OD, 2025)'
_computing_molecular_graphics 'Olex2 1.5-ac6-020 (Dolomanov et al., 2009)'
_computing_publication_material 'Olex2 1.5-ac6-020 (Dolomanov et al., 2009)'
_computing_structure_refinement 'SHELXL 2019/3 (Sheldrick, 2015b)'
_computing_structure_solution 'SHELXT 2018/2 (Sheldrick, 2015a)'
_diffrn_ambient_temperature 100.00(10)
_diffrn_detector_area_resol_mean 10.0000
_diffrn_detector_type HyPix
_diffrn_measured_fraction_theta_full 0.999
_diffrn_measured_fraction_theta_max 0.985
_diffrn_measurement_details
;
List of Runs (angles in degrees, time in seconds):

  # Type    Start    End  Width  t~exp~   \w     \q     \k     \f   Frames
#--------------------------------------------------------------------------
  1  \w    -56.00  26.00   0.50    0.41    --  -47.01  58.00  67.00  164
  2  \w   -119.00 -32.00   0.50    0.41    --  -47.01 -58.00 -72.00  174
  3  \w     32.00 120.00   0.50    0.41    --   47.01  58.00  67.00  176
  4  \w    -24.00  62.00   0.50    0.41    --   47.01 -58.00 -72.00  172
  5  \w   -163.00 -76.00   0.50    1.66    --  -91.75 -58.00 -72.00  174
  6  \w    -56.00 -19.00   0.50    1.66    --  -91.75  58.00  67.00   74
  7  \w     98.00 178.00   0.50    1.66    --  113.25  58.00  67.00  160
  8  \w     42.00  79.00   0.50    1.66    --  113.25 -58.00 -72.00   74
  9  \w   -120.00 -73.00   0.50    0.41    --  -47.01-125.00 120.00   94
 10  \w     -9.00  29.00   0.50    0.41    --  -47.01  19.00-120.00   76
 11  \w    -30.00  26.00   0.50    0.41    --  -47.01  38.00 -90.00  112
 12  \w     -9.00  29.00   0.50    0.41    --  -47.01  19.00-150.00   76
 13  \w     34.00 123.00   0.50    0.41    --   47.01  19.00-120.00  178
 14  \w     34.00  95.00   0.50    0.41    --   47.01-125.00  60.00  122
 15  \w     32.00 120.00   0.50    0.41    --   47.01  57.00 120.00  176
 16  \w   -163.00 -70.00   0.50    1.66    --  -91.75 -75.00-162.17  186
 17  \w   -163.00 -71.00   0.50    1.66    --  -91.75 -71.00 174.67  184
 18  \w   -163.00 -79.00   0.50    1.66    --  -91.75 -45.00-180.00  168
 19  \w   -163.00 -75.00   0.50    1.66    --  -91.75 -61.00-150.00  176
 20  \w    -61.00 -19.00   0.50    1.66    --  -91.75  61.00-120.00   84
 21  \w   -163.00 -75.00   0.50    1.66    --  -91.75 -61.00 150.00  176
 22  \w     91.00 178.00   0.50    1.66    --  113.25  77.00 120.00  174
 23  \w    100.00 178.00   0.50    1.66    --  113.25  15.00   0.00  156
 24  \w     91.00 178.00   0.50    1.66    --  113.25  77.00 120.00  174
 25  \w     42.00  84.00   0.50    1.66    --  113.25 -61.00-150.00   84
 26  \w     91.00 178.00   0.50    1.66    --  113.25  77.00-180.00  174
 27  \w     42.00  84.00   0.50    1.66    --  113.25 -61.00-120.00   84
 28  \w    101.00 178.00   0.50    1.66    --  113.25  30.00 120.00  154
 29  \w     91.00 178.00   0.50    1.66    --  113.25  77.00 150.00  174
 30  \w    101.00 178.00   0.50    1.66    --  113.25  45.00 120.00  154
 31  \w     42.00 106.00   0.50    1.66    --  113.25 -94.00   0.00  128
 32  \w     91.00 178.00   0.50    1.66    --  113.25  77.00-120.00  174
 33  \w     97.00 178.00   0.50    1.66    --  113.25  61.00 -60.00  162
 34  \w    100.00 178.00   0.50    1.66    --  113.25  15.00   0.00  156
 35  \w     42.00  84.00   0.50    1.66    --  113.25 -61.00 -30.00   84
 36  \w     97.00 178.00   0.50    1.66    --  113.25  61.00-180.00  162
 37  \w     42.00 111.00   0.50    1.66    --  113.25-125.00 150.00  138
 38  \w     97.00 178.00   0.50    1.66    --  113.25  61.00-150.00  162
 39  \w     95.00 178.00   0.50    1.66    --  113.25 125.00  90.00  166
 40  \w     42.00 106.00   0.50    1.66    --  113.25 -94.00-150.00  128
 41  \w     95.00 178.00   0.50    1.66    --  113.25 125.00  90.00  166
 42  \w    101.00 178.00   0.50    1.66    --  113.25  45.00 -60.00  154
 43  \w    101.00 178.00   0.50    1.66    --  113.25  30.00-120.00  154
 44  \w    101.00 178.00   0.50    1.66    --  113.25  45.00 -60.00  154
 45  \w     95.00 178.00   0.50    1.66    --  113.25 125.00 150.00  166
 46  \w     97.00 178.00   0.50    1.66    --  113.25  61.00 150.00  162
 47  \w     42.00  84.00   0.50    1.66    --  113.25 -61.00   0.00   84
 48  \w    101.00 178.00   0.50    1.66    --  113.25  30.00  60.00  154
 49  \w     95.00 178.00   0.50    1.66    --  113.25 125.00 -60.00  166
 50  \w    101.00 178.00   0.50    1.66    --  113.25  30.00  30.00  154
 51  \w     42.00  84.00   0.50    1.66    --  113.25 -61.00-180.00   84
 52  \w     97.00 178.00   0.50    1.66    --  113.25  61.00 -30.00  162
 53  \w    -30.00  26.00   0.50    0.41    --  -47.01  38.00 150.00  112
 54  \w   -120.00 -34.00   0.50    0.41    --  -47.01 -38.00   0.00  172
 55  \w   -120.00 -34.00   0.50    0.41    --  -47.01 -38.00 120.00  172
 56  \w     24.00 120.00   0.50    0.41    --   47.01  77.00-150.00  192
 57  \w     24.00 120.00   0.50    0.41    --   47.01  77.00 -90.00  192
 58  \w     24.00 120.00   0.50    0.41    --   47.01  77.00 150.00  192
 59  \w     24.00 120.00   0.50    0.41    --   47.01  77.00-120.00  192
 60  \w     24.00 120.00   0.50    0.41    --   47.01  77.00  90.00  192
 61  \w     24.00 120.00   0.50    0.41    --   47.01  77.00 -30.00  192
 62  \w     24.00 120.00   0.50    0.41    --   47.01  77.00   0.00  192
 63  \w   -163.00-125.00   0.50    1.66    --  -91.75 -77.00 109.85   76
 64  \w   -163.00 -69.00   0.50    1.66    --  -91.75 -77.00 -90.00  188
 65  \w   -163.00 -70.00   0.50    1.66    --  -91.75 -74.00  35.40  186
 66  \w     42.00 111.00   0.50    1.66    --  113.25-125.00-180.00  138
;
_diffrn_measurement_device 'four-circle diffractometer'
_diffrn_measurement_device_type 'XtaLAB Synergy, Dualflex, HyPix'
_diffrn_measurement_method '\w scans'
_diffrn_radiation_type CuK\a
_diffrn_radiation_wavelength 1.54184
_diffrn_reflns_av_R_equivalents 0.0477
_diffrn_reflns_av_unetI/netI 0.0272
_diffrn_reflns_Laue_measured_fraction_full 0.999
_diffrn_reflns_Laue_measured_fraction_max 0.985
_diffrn_reflns_limit_h_max 16
_diffrn_reflns_limit_h_min -16
_diffrn_reflns_limit_k_max 14
_diffrn_reflns_limit_k_min -14
_diffrn_reflns_limit_l_max 19
_diffrn_reflns_limit_l_min -20
_diffrn_reflns_number 68579
_diffrn_reflns_point_group_measured_fraction_full 0.996
_diffrn_reflns_point_group_measured_fraction_max 0.972
_diffrn_reflns_theta_full 74.504
_diffrn_reflns_theta_max 80.020
_diffrn_reflns_theta_min 2.718
_diffrn_source 'micro-focus sealed X-ray tube'
_diffrn_source_type 'PhotonJet (Cu) X-ray Source'
_exptl_absorpt_coefficient_mu 18.559
_exptl_absorpt_correction_T_max 1.00000
_exptl_absorpt_correction_T_min 0.27056
_exptl_absorpt_correction_type multi-scan
_exptl_absorpt_process_details
;
CrysAlisPro 1.171.44.114a (Rigaku Oxford Diffraction, 2025)
Empirical absorption correction using spherical harmonics,
implemented in SCALE3 ABSPACK scaling algorithm.
;
_exptl_crystal_colour brown
_exptl_crystal_colour_primary brown
_exptl_crystal_density_diffrn 1.900
_exptl_crystal_description needle
_exptl_crystal_F_000 1368
_exptl_crystal_size_max 0.164
_exptl_crystal_size_mid 0.037
_exptl_crystal_size_min 0.015
_refine_diff_density_max 1.752
_refine_diff_density_min -1.069
_refine_diff_density_rms 0.113
_refine_ls_abs_structure_details
;
 Flack x determined using 4602 quotients [(I+)-(I-)]/[(I+)+(I-)]
 (Parsons, Flack and Wagner, Acta Cryst. B69 (2013) 249-259).
;
_refine_ls_abs_structure_Flack -0.028(2)
_refine_ls_extinction_coef 0.00008(2)
_refine_ls_extinction_expression Fc^*^=kFc[1+0.001xFc^2^\l^3^/sin(2\q)]^-1/4^
_refine_ls_extinction_method 'SHELXL-2019/2 (Sheldrick 2019)'
_refine_ls_goodness_of_fit_ref 1.072
_refine_ls_hydrogen_treatment constr
_refine_ls_matrix_type full
_refine_ls_number_parameters 581
_refine_ls_number_reflns 10311
_refine_ls_number_restraints 57
_refine_ls_restrained_S_all 1.071
_refine_ls_R_factor_all 0.0233
_refine_ls_R_factor_gt 0.0226
_refine_ls_shift/su_max 0.001
_refine_ls_shift/su_mean 0.000
_refine_ls_structure_factor_coef Fsqd
_refine_ls_weighting_details 'w=1/[\s^2^(Fo^2^)+(0.0350P)^2^+3.3482P] where P=(Fo^2^+2Fc^2^)/3'
_refine_ls_weighting_scheme calc
_refine_ls_wR_factor_gt 0.0586
_refine_ls_wR_factor_ref 0.0589
_reflns_Friedel_coverage 0.878
_reflns_Friedel_fraction_full 0.992
_reflns_Friedel_fraction_max 0.957
_reflns_number_gt 10114
_reflns_number_total 10311
_reflns_threshold_expression 'I > 2\s(I)'
_cod_data_source_file d5sc09711h2.cif
_cod_data_source_block matlrv52
_cod_depositor_comments 'Adding full bibliography for 1576608--1576613.cif.'
_cod_database_code 1576608
_shelx_shelxl_version_number 2019/3
_shelx_space_group_comment
;
The symmetry employed for this shelxl refinement is uniquely defined
by the following loop, which should always be used as a source of
symmetry information in preference to the above space-group names.
They are only intended as comments.
;
_shelx_estimated_absorpt_t_max 0.768
_shelx_estimated_absorpt_t_min 0.151
_olex2_refinement_description
;
1. Fixed Uiso
 At 1.2 times of:
  All C(H,H) groups
 At 1.5 times of:
  All C(H,H,H) groups
2. Uiso/Uaniso restraints and constraints
All non-hydrogen atoms have similar U: within 1.2A with sigma of 0.02 and sigma
for terminal atoms of 0.04 within 1.2A
All non-hydrogen atoms have similar U: within 0.4A with sigma of 0.002 and
sigma for terminal atoms of 0.004 within 0.4A
3. Same fragment restrains
{O1, C41, C42, C43, C44} sigma for 1-2: 0.02, 1-3: 0.04
as in
{O1A, C41A, C42A, C43A, C44A}
{O1, C44, C43, C42, C41} sigma for 1-2: 0.02, 1-3: 0.04
as in
{O1, C41, C42, C43, C44}
4. Others
 Sof(O1A)=Sof(C41A)=Sof(H41C)=Sof(H41D)=Sof(C42A)=Sof(H42C)=Sof(H42D)=
 Sof(C43A)=Sof(H43C)=Sof(H43D)=Sof(C44A)=Sof(H44C)=Sof(H44D)=1-FVAR(1)
 Sof(O1)=Sof(C41)=Sof(H41A)=Sof(H41B)=Sof(C42)=Sof(H42A)=Sof(H42B)=Sof(C43)=
 Sof(H43A)=Sof(H43B)=Sof(C44)=Sof(H44A)=Sof(H44B)=FVAR(1)
5.a Secondary CH2 refined with riding coordinates:
 C41(H41A,H41B), C42(H42A,H42B), C43(H43A,H43B), C44(H44A,H44B), C41A(H41C,
 H41D), C42A(H42C,H42D), C43A(H43C,H43D), C44A(H44C,H44D)
5.b Idealised Me refined as rotating group:
 C6(H6A,H6B,H6C), C7(H7A,H7B,H7C), C8(H8A,H8B,H8C), C9(H9A,H9B,H9C), C10(H10A,
 H10B,H10C), C16(H16A,H16B,H16C), C17(H17A,H17B,H17C), C18(H18A,H18B,H18C),
 C19(H19A,H19B,H19C), C20(H20A,H20B,H20C), C26(H26A,H26B,H26C), C27(H27A,H27B,
 H27C), C28(H28A,H28B,H28C), C29(H29A,H29B,H29C), C30(H30A,H30B,H30C), C36(H36A,
 H36B,H36C), C37(H37A,H37B,H37C), C38(H38A,H38B,H38C), C39(H39A,H39B,H39C),
 C40(H40A,H40B,H40C)
;
_olex2_submission_original_sample_id matlrv52
_olex2_submission_special_instructions 'No special instructions were received'
_oxdiff_exptl_absorpt_empirical_details
;
Empirical correction (ABSPACK) includes:
- Absorption correction using spherical harmonics
- Frame scaling
;

loop_
_space_group_symop_operation_xyz
'x, y, z'
'-x, y+1/2, -z'

loop_
_atom_site_label
_atom_site_type_symbol
_atom_site_fract_x
_atom_site_fract_y
_atom_site_fract_z
_atom_site_U_iso_or_equiv
_atom_site_adp_type
_atom_site_occupancy
_atom_site_site_symmetry_order
_atom_site_calc_flag
_atom_site_refinement_flags_posn
_atom_site_refinement_flags_adp
_atom_site_refinement_flags_occupancy
_atom_site_disorder_assembly
_atom_site_disorder_group
U1 U 0.41638(2) 0.28437(2) 0.24880(2) 0.01356(6) Uani 1 1 d . . . . .
Mo1 Mo 0.32955(4) 0.52155(4) 0.36410(3) 0.01284(10) Uani 1 1 d . . . . .
Mo2 Mo 0.15182(4) 0.33734(4) 0.29693(3) 0.01374(10) Uani 1 1 d . . . . .
Zr1 Zr 0.22085(4) 0.52377(5) 0.16879(3) 0.01445(11) Uani 1 1 d . . . . .
S1 S 0.40638(12) 0.52426(14) 0.23394(9) 0.0152(3) Uani 1 1 d . . . . .
S2 S 0.20813(12) 0.31767(12) 0.15892(9) 0.0143(3) Uani 1 1 d . . . . .
S3 S 0.14684(12) 0.54619(13) 0.29379(9) 0.0161(3) Uani 1 1 d . . . . .
S4 S 0.23379(13) 0.38954(13) 0.43126(9) 0.0173(3) Uani 1 1 d . . . . .
S5 S 0.45630(13) 0.36295(13) 0.40746(9) 0.0159(3) Uani 1 1 d . . . . .
S6 S 0.58912(13) 0.34687(15) 0.35222(10) 0.0196(3) Uani 1 1 d . . . . .
S7 S 0.28217(13) 0.18302(13) 0.34006(9) 0.0165(3) Uani 1 1 d . . . . .
S8 S 0.32767(14) 0.07989(14) 0.25055(10) 0.0201(3) Uani 1 1 d . . . . .
C1 C 0.4681(5) 0.2958(8) 0.0933(4) 0.0232(14) Uani 1 1 d . . . . .
C2 C 0.4422(6) 0.1788(7) 0.1031(4) 0.0254(15) Uani 1 1 d . . . . .
C3 C 0.5243(6) 0.1309(6) 0.1620(4) 0.0221(14) Uani 1 1 d . . . . .
C4 C 0.5994(6) 0.2174(6) 0.1894(4) 0.0226(14) Uani 1 1 d . . . . .
C5 C 0.5643(6) 0.3189(6) 0.1478(4) 0.0196(14) Uani 1 1 d . . . . .
C6 C 0.4116(7) 0.3740(8) 0.0294(5) 0.0343(19) Uani 1 1 d . . . . .
H6A H 0.341968 0.341850 0.006718 0.051 Uiso 1 1 calc R U . . .
H6B H 0.453536 0.383207 -0.014698 0.051 Uiso 1 1 calc R U . . .
H6C H 0.402155 0.448618 0.054153 0.051 Uiso 1 1 calc R U . . .
C7 C 0.3549(6) 0.1162(8) 0.0498(5) 0.0335(19) Uani 1 1 d . . . . .
H7A H 0.349751 0.038659 0.071074 0.050 Uiso 1 1 calc R U . . .
H7B H 0.369908 0.112526 -0.006429 0.050 Uiso 1 1 calc R U . . .
H7C H 0.287547 0.156424 0.049737 0.050 Uiso 1 1 calc R U . . .
C8 C 0.5402(7) 0.0064(6) 0.1839(5) 0.0296(17) Uani 1 1 d . . . . .
H8A H 0.563235 -0.001205 0.243439 0.044 Uiso 1 1 calc R U . . .
H8B H 0.594572 -0.025720 0.155177 0.044 Uiso 1 1 calc R U . . .
H8C H 0.473185 -0.034785 0.167350 0.044 Uiso 1 1 calc R U . . .
C9 C 0.7063(6) 0.1974(7) 0.2404(5) 0.0259(15) Uani 1 1 d . . . . .
H9A H 0.735696 0.270116 0.263270 0.039 Uiso 1 1 calc R U . . .
H9B H 0.753907 0.164126 0.206016 0.039 Uiso 1 1 calc R U . . .
H9C H 0.699414 0.144724 0.285394 0.039 Uiso 1 1 calc R U . . .
C10 C 0.6246(6) 0.4311(6) 0.1504(5) 0.0260(15) Uani 1 1 d . . . . .
H10A H 0.575338 0.492588 0.129294 0.039 Uiso 1 1 calc R U . . .
H10B H 0.680086 0.424963 0.116244 0.039 Uiso 1 1 calc R U . . .
H10C H 0.657262 0.448119 0.207244 0.039 Uiso 1 1 calc R U . . .
C11 C 0.4111(6) 0.7097(6) 0.3829(4) 0.0202(13) Uani 1 1 d . . . . .
C12 C 0.4675(6) 0.6306(6) 0.4400(4) 0.0198(13) Uani 1 1 d . . . . .
C13 C 0.3965(6) 0.5926(6) 0.4935(4) 0.0196(13) Uani 1 1 d . . . . .
C14 C 0.2967(6) 0.6466(6) 0.4675(4) 0.0206(14) Uani 1 1 d . . . . .
C15 C 0.3063(6) 0.7182(6) 0.3998(4) 0.0188(13) Uani 1 1 d . . . . .
C16 C 0.4598(6) 0.7793(8) 0.3228(4) 0.0296(15) Uani 1 1 d . . . . .
H16A H 0.461923 0.733963 0.273093 0.044 Uiso 1 1 calc R U . . .
H16B H 0.532286 0.801088 0.347637 0.044 Uiso 1 1 calc R U . . .
H16C H 0.417225 0.848155 0.308177 0.044 Uiso 1 1 calc R U . . .
C17 C 0.5837(6) 0.6092(7) 0.4490(5) 0.0260(15) Uani 1 1 d . . . . .
H17A H 0.602607 0.542671 0.484538 0.039 Uiso 1 1 calc R U . . .
H17B H 0.622611 0.676310 0.473720 0.039 Uiso 1 1 calc R U . . .
H17C H 0.602526 0.594645 0.394805 0.039 Uiso 1 1 calc R U . . .
C18 C 0.4272(6) 0.5242(7) 0.5698(4) 0.0267(15) Uani 1 1 d . . . . .
H18A H 0.367853 0.474808 0.577811 0.040 Uiso 1 1 calc R U . . .
H18B H 0.444826 0.575593 0.617040 0.040 Uiso 1 1 calc R U . . .
H18C H 0.489195 0.477016 0.564839 0.040 Uiso 1 1 calc R U . . .
C19 C 0.2031(6) 0.6445(7) 0.5115(5) 0.0286(16) Uani 1 1 d . . . . .
H19A H 0.137657 0.656457 0.471825 0.043 Uiso 1 1 calc R U . . .
H19B H 0.210636 0.705403 0.552893 0.043 Uiso 1 1 calc R U . . .
H19C H 0.199882 0.570429 0.538589 0.043 Uiso 1 1 calc R U . . .
C20 C 0.2232(6) 0.8049(6) 0.3632(5) 0.0282(16) Uani 1 1 d . . . . .
H20A H 0.248281 0.846227 0.318524 0.042 Uiso 1 1 calc R U . . .
H20B H 0.210980 0.859155 0.405894 0.042 Uiso 1 1 calc R U . . .
H20C H 0.156646 0.765419 0.341576 0.042 Uiso 1 1 calc R U . . .
C21 C -0.0161(5) 0.2730(7) 0.2224(4) 0.0213(13) Uani 1 1 d . . . . .
C22 C 0.0323(6) 0.1847(6) 0.2731(4) 0.0206(13) Uani 1 1 d . . . . .
C23 C 0.0418(6) 0.2200(7) 0.3573(4) 0.0226(15) Uani 1 1 d . . . . .
C24 C -0.0013(6) 0.3315(7) 0.3572(5) 0.0250(16) Uani 1 1 d . . . . .
C25 C -0.0376(6) 0.3643(6) 0.2731(5) 0.0244(14) Uani 1 1 d . . . . .
C26 C -0.0529(6) 0.2638(7) 0.1313(4) 0.0263(16) Uani 1 1 d . . . . .
H26A H -0.078660 0.338340 0.109364 0.039 Uiso 1 1 calc R U . . .
H26B H -0.110596 0.207740 0.120153 0.039 Uiso 1 1 calc R U . . .
H26C H 0.006401 0.239196 0.104820 0.039 Uiso 1 1 calc R U . . .
C27 C 0.0562(6) 0.0668(7) 0.2442(5) 0.0261(15) Uani 1 1 d . . . . .
H27A H 0.095519 0.073065 0.198361 0.039 Uiso 1 1 calc R U . . .
H27B H -0.010569 0.025770 0.226015 0.039 Uiso 1 1 calc R U . . .
H27C H 0.099089 0.024945 0.289590 0.039 Uiso 1 1 calc R U . . .
C28 C 0.0729(7) 0.1452(7) 0.4314(5) 0.0319(17) Uani 1 1 d . . . . .
H28A H 0.138661 0.104391 0.426863 0.048 Uiso 1 1 calc R U . . .
H28B H 0.016134 0.089867 0.434528 0.048 Uiso 1 1 calc R U . . .
H28C H 0.084174 0.192430 0.481148 0.048 Uiso 1 1 calc R U . . .
C29 C -0.0233(7) 0.3999(8) 0.4292(5) 0.037(2) Uani 1 1 d . . . . .
H29A H 0.019301 0.370066 0.479867 0.056 Uiso 1 1 calc R U . . .
H29B H -0.098920 0.394220 0.432926 0.056 Uiso 1 1 calc R U . . .
H29C H -0.004747 0.480007 0.422058 0.056 Uiso 1 1 calc R U . . .
C30 C -0.0980(6) 0.4716(8) 0.2478(6) 0.038(2) Uani 1 1 d . . . . .
H30A H -0.062212 0.536396 0.278400 0.056 Uiso 1 1 calc R U . . .
H30B H -0.170328 0.464711 0.259747 0.056 Uiso 1 1 calc R U . . .
H30C H -0.101050 0.484066 0.188700 0.056 Uiso 1 1 calc R U . . .
C31 C 0.0937(7) 0.6784(7) 0.1018(4) 0.0272(16) Uani 1 1 d . . . . .
C32 C 0.0770(6) 0.5831(6) 0.0483(4) 0.0244(15) Uani 1 1 d . . . . .
C33 C 0.1706(6) 0.5642(6) 0.0148(4) 0.0199(13) Uani 1 1 d . . . . .
C34 C 0.2459(6) 0.6492(7) 0.0473(4) 0.0243(15) Uani 1 1 d . . . . .
C35 C 0.1980(7) 0.7198(6) 0.1010(4) 0.0260(15) Uani 1 1 d . . . . .
C36 C 0.0105(8) 0.7356(8) 0.1417(5) 0.040(2) Uani 1 1 d . . . . .
H36A H -0.042951 0.679323 0.151100 0.060 Uiso 1 1 calc R U . . .
H36B H -0.023665 0.796326 0.105706 0.060 Uiso 1 1 calc R U . . .
H36C H 0.043741 0.768620 0.194469 0.060 Uiso 1 1 calc R U . . .
C37 C -0.0267(6) 0.5237(9) 0.0175(5) 0.0366(19) Uani 1 1 d . . . . .
H37A H -0.012927 0.444043 0.004405 0.055 Uiso 1 1 calc R U . . .
H37B H -0.063149 0.562362 -0.032059 0.055 Uiso 1 1 calc R U . . .
H37C H -0.071586 0.525988 0.060119 0.055 Uiso 1 1 calc R U . . .
C38 C 0.1779(7) 0.4824(7) -0.0542(4) 0.0311(17) Uani 1 1 d . . . . .
H38A H 0.246089 0.492597 -0.072889 0.047 Uiso 1 1 calc R U . . .
H38B H 0.119735 0.497326 -0.099944 0.047 Uiso 1 1 calc R U . . .
H38C H 0.172462 0.403876 -0.034737 0.047 Uiso 1 1 calc R U . . .
C39 C 0.3506(7) 0.6765(8) 0.0222(5) 0.0351(19) Uani 1 1 d . . . . .
H39A H 0.405850 0.680709 0.071213 0.053 Uiso 1 1 calc R U . . .
H39B H 0.345635 0.750038 -0.006579 0.053 Uiso 1 1 calc R U . . .
H39C H 0.368725 0.616524 -0.014512 0.053 Uiso 1 1 calc R U . . .
C40 C 0.2428(10) 0.8280(8) 0.1389(6) 0.045(2) Uani 1 1 d . . . . .
H40A H 0.202963 0.851400 0.181960 0.067 Uiso 1 1 calc R U . . .
H40B H 0.237340 0.887666 0.096712 0.067 Uiso 1 1 calc R U . . .
H40C H 0.317574 0.816533 0.163107 0.067 Uiso 1 1 calc R U . . .
O1 O 0.0955(8) 0.2361(9) 0.6325(6) 0.046(3) Uani 0.697(15) 1 d D . P A 1
C41 C 0.0928(14) 0.3473(13) 0.6641(9) 0.050(4) Uani 0.697(15) 1 d D U P A 1
H41A H 0.025501 0.359868 0.685079 0.060 Uiso 0.697(15) 1 calc R U P A 1
H41B H 0.097422 0.404222 0.620500 0.060 Uiso 0.697(15) 1 calc R U P A 1
C42 C 0.1865(16) 0.3597(16) 0.7332(12) 0.053(4) Uani 0.697(15) 1 d D U P A 1
H42A H 0.162548 0.367564 0.786944 0.064 Uiso 0.697(15) 1 calc R U P A 1
H42B H 0.230049 0.427076 0.724361 0.064 Uiso 0.697(15) 1 calc R U P A 1
C43 C 0.2493(14) 0.2487(17) 0.7294(12) 0.046(4) Uani 0.697(15) 1 d D U P A 1
H43A H 0.326529 0.263554 0.735309 0.055 Uiso 0.697(15) 1 calc R U P A 1
H43B H 0.236167 0.193959 0.772326 0.055 Uiso 0.697(15) 1 calc R U P A 1
C44 C 0.2036(12) 0.2057(13) 0.6434(10) 0.042(4) Uani 0.697(15) 1 d D U P A 1
H44A H 0.239144 0.242775 0.601526 0.051 Uiso 0.697(15) 1 calc R U P A 1
H44B H 0.211907 0.121913 0.639742 0.051 Uiso 0.697(15) 1 calc R U P A 1
O1A O 0.175(3) 0.365(3) 0.7689(19) 0.072(9) Uani 0.303(15) 1 d D U P A 2
C41A C 0.242(4) 0.275(4) 0.7991(17) 0.084(15) Uani 0.303(15) 1 d D . P A 2
H41C H 0.203059 0.220542 0.828742 0.101 Uiso 0.303(15) 1 calc R U P A 2
H41D H 0.303322 0.304947 0.838304 0.101 Uiso 0.303(15) 1 calc R U P A 2
C42A C 0.281(4) 0.216(5) 0.729(3) 0.073(12) Uani 0.303(15) 1 d D U P A 2
H42C H 0.279176 0.131831 0.735444 0.088 Uiso 0.303(15) 1 calc R U P A 2
H42D H 0.353482 0.240260 0.724236 0.088 Uiso 0.303(15) 1 calc R U P A 2
C43A C 0.199(4) 0.256(3) 0.655(2) 0.058(10) Uani 0.303(15) 1 d D U P A 2
H43C H 0.232614 0.263860 0.605076 0.070 Uiso 0.303(15) 1 calc R U P A 2
H43D H 0.138802 0.202022 0.642924 0.070 Uiso 0.303(15) 1 calc R U P A 2
C44A C 0.165(4) 0.370(3) 0.683(2) 0.066(8) Uani 0.303(15) 1 d D U P A 2
H44C H 0.209605 0.432017 0.666978 0.079 Uiso 0.303(15) 1 calc R U P A 2
H44D H 0.089755 0.385735 0.658464 0.079 Uiso 0.303(15) 1 calc R U P A 2

loop_
_atom_site_aniso_label
_atom_site_aniso_U_11
_atom_site_aniso_U_22
_atom_site_aniso_U_33
_atom_site_aniso_U_23
_atom_site_aniso_U_13
_atom_site_aniso_U_12
U1 0.01579(9) 0.01328(10) 0.01154(9) -0.00028(8) 0.00219(6) -0.00152(9)
Mo1 0.0162(2) 0.0109(2) 0.0108(2) -0.00108(17) 0.00058(17) -0.00081(18)
Mo2 0.0150(2) 0.0137(2) 0.0126(2) -0.00114(18) 0.00278(17) -0.00235(18)
Zr1 0.0174(2) 0.0127(2) 0.0123(2) 0.00140(18) -0.00036(18) -0.0009(2)
S1 0.0182(7) 0.0128(7) 0.0142(6) 0.0004(5) 0.0014(5) -0.0022(6)
S2 0.0181(7) 0.0125(7) 0.0118(6) -0.0006(5) 0.0008(5) -0.0018(5)
S3 0.0166(7) 0.0150(8) 0.0162(7) -0.0005(5) 0.0015(6) 0.0014(6)
S4 0.0225(8) 0.0171(8) 0.0124(7) -0.0011(5) 0.0037(6) -0.0023(6)
S5 0.0190(7) 0.0149(7) 0.0130(7) -0.0003(5) 0.0004(6) -0.0001(6)
S6 0.0161(7) 0.0220(8) 0.0199(7) -0.0024(6) 0.0008(6) 0.0022(6)
S7 0.0217(7) 0.0138(7) 0.0144(7) 0.0007(5) 0.0040(6) -0.0010(6)
S8 0.0263(8) 0.0138(7) 0.0215(7) -0.0017(6) 0.0079(6) 0.0006(6)
C1 0.019(3) 0.034(4) 0.018(3) 0.001(3) 0.006(2) 0.006(3)
C2 0.028(4) 0.035(4) 0.015(3) -0.009(3) 0.008(3) -0.005(3)
C3 0.025(3) 0.026(4) 0.019(3) -0.002(3) 0.012(3) 0.004(3)
C4 0.030(4) 0.023(4) 0.017(3) -0.001(3) 0.011(3) 0.003(3)
C5 0.025(3) 0.018(3) 0.018(3) 0.000(2) 0.009(3) 0.000(2)
C6 0.037(4) 0.046(5) 0.021(4) 0.010(3) 0.006(3) 0.012(4)
C7 0.027(4) 0.049(5) 0.024(4) -0.016(4) 0.004(3) -0.011(4)
C8 0.039(4) 0.019(4) 0.036(4) -0.007(3) 0.020(3) 0.001(3)
C9 0.019(3) 0.034(4) 0.025(3) 0.000(3) 0.008(3) 0.004(3)
C10 0.022(3) 0.026(4) 0.033(4) 0.007(3) 0.015(3) -0.006(3)
C11 0.030(4) 0.012(3) 0.017(3) -0.006(2) 0.000(3) -0.009(3)
C12 0.024(3) 0.017(3) 0.017(3) -0.007(2) 0.000(3) -0.005(3)
C13 0.029(4) 0.014(3) 0.015(3) -0.006(2) 0.001(3) -0.001(3)
C14 0.030(4) 0.014(3) 0.017(3) -0.007(2) 0.004(3) 0.001(3)
C15 0.026(3) 0.012(3) 0.017(3) -0.003(2) 0.000(3) 0.001(3)
C16 0.042(4) 0.021(3) 0.025(3) -0.004(3) 0.004(3) -0.011(4)
C17 0.025(4) 0.026(4) 0.027(4) -0.008(3) 0.003(3) -0.004(3)
C18 0.038(4) 0.025(4) 0.015(3) -0.003(3) -0.002(3) 0.004(3)
C19 0.033(4) 0.027(4) 0.028(4) -0.008(3) 0.011(3) 0.002(3)
C20 0.032(4) 0.015(4) 0.034(4) -0.002(3) -0.005(3) 0.006(3)
C21 0.010(2) 0.025(4) 0.029(3) -0.002(3) 0.003(2) -0.012(3)
C22 0.021(3) 0.019(3) 0.021(3) -0.002(3) 0.003(3) -0.007(3)
C23 0.018(3) 0.031(4) 0.020(3) 0.000(3) 0.007(3) -0.008(3)
C24 0.018(3) 0.030(4) 0.030(4) -0.007(3) 0.013(3) -0.009(3)
C25 0.015(3) 0.023(4) 0.035(4) -0.002(3) 0.007(3) -0.002(3)
C26 0.028(3) 0.024(4) 0.024(3) 0.002(3) -0.004(3) -0.008(3)
C27 0.026(4) 0.023(4) 0.028(4) -0.001(3) 0.002(3) -0.002(3)
C28 0.038(4) 0.032(4) 0.026(4) 0.001(3) 0.008(3) -0.010(3)
C29 0.031(4) 0.047(5) 0.038(5) -0.013(4) 0.019(4) -0.005(4)
C30 0.017(3) 0.040(5) 0.054(6) -0.005(4) 0.000(3) -0.002(3)
C31 0.036(4) 0.023(4) 0.021(3) 0.006(3) -0.001(3) 0.007(3)
C32 0.026(4) 0.022(4) 0.022(3) 0.006(3) -0.006(3) -0.001(3)
C33 0.025(3) 0.018(3) 0.015(3) 0.003(2) -0.003(2) 0.002(3)
C34 0.027(4) 0.027(4) 0.017(3) 0.007(3) -0.001(3) -0.005(3)
C35 0.042(4) 0.017(4) 0.016(3) 0.004(3) -0.003(3) -0.005(3)
C36 0.054(5) 0.035(5) 0.032(4) 0.009(3) 0.010(4) 0.025(4)
C37 0.025(4) 0.046(5) 0.035(4) 0.010(4) -0.006(3) 0.000(4)
C38 0.043(5) 0.033(4) 0.015(3) -0.002(3) -0.004(3) 0.010(3)
C39 0.033(4) 0.042(5) 0.030(4) 0.015(3) 0.005(3) -0.011(4)
C40 0.075(7) 0.020(4) 0.034(4) 0.004(3) -0.006(4) -0.010(4)
O1 0.044(6) 0.048(6) 0.049(6) -0.015(4) 0.016(4) -0.001(4)
C41 0.062(10) 0.045(8) 0.046(8) -0.012(7) 0.017(8) 0.000(7)
C42 0.075(10) 0.055(9) 0.029(10) -0.019(9) 0.009(9) 0.002(8)
C43 0.036(9) 0.046(11) 0.058(9) 0.007(7) 0.015(7) 0.004(7)
C44 0.053(8) 0.025(8) 0.054(8) 0.002(7) 0.024(7) 0.009(7)
O1A 0.102(19) 0.076(17) 0.038(17) -0.015(16) 0.014(16) 0.027(15)
C41A 0.11(4) 0.10(4) 0.034(17) -0.03(3) -0.007(19) 0.00(4)
C42A 0.06(3) 0.09(3) 0.07(2) 0.02(2) 0.02(2) 0.01(2)
C43A 0.08(2) 0.04(2) 0.056(18) 0.005(18) 0.011(16) 0.00(2)
C44A 0.084(18) 0.078(17) 0.037(15) -0.003(16) 0.016(17) 0.000(17)

loop_
_atom_type_symbol
_atom_type_description
_atom_type_scat_dispersion_real
_atom_type_scat_dispersion_imag
_atom_type_scat_source
C C 0.0181 0.0091 'International Tables Vol C Tables 4.2.6.8 and 6.1.1.4'
H H 0.0000 0.0000 'International Tables Vol C Tables 4.2.6.8 and 6.1.1.4'
Mo Mo -0.0483 2.7339 'International Tables Vol C Tables 4.2.6.8 and 6.1.1.4'
O O 0.0492 0.0322 'International Tables Vol C Tables 4.2.6.8 and 6.1.1.4'
S S 0.3331 0.5567 'International Tables Vol C Tables 4.2.6.8 and 6.1.1.4'
U U -4.3638 13.4090 'International Tables Vol C Tables 4.2.6.8 and 6.1.1.4'
Zr Zr -0.1862 2.2449 'International Tables Vol C Tables 4.2.6.8 and 6.1.1.4'

loop_
_exptl_crystal_face_index_h
_exptl_crystal_face_index_k
_exptl_crystal_face_index_l
_exptl_crystal_face_perp_dist
1 7 -2 0.0713
-2 0 11 0.0220
-1 -7 3 0.0791
2 0 -11 0.0103
8 -1 1 0.0073
-8 1 -1 0.0073

loop_
_geom_angle_atom_site_label_1
_geom_angle_atom_site_label_2
_geom_angle_atom_site_label_3
_geom_angle
_geom_angle_site_symmetry_1
_geom_angle_site_symmetry_3
_geom_angle_publ_flag
S1 U1 S2 78.09(4) . . ?
S5 U1 S1 75.34(4) . . ?
S5 U1 S2 117.24(4) . . ?
S5 U1 C1 146.83(17) . . ?
S5 U1 C2 161.47(17) . . ?
S5 U1 C3 132.53(16) . . ?
S5 U1 C4 113.48(16) . . ?
S5 U1 C5 119.58(15) . . ?
S6 U1 S1 78.55(5) . . ?
S6 U1 S2 154.12(5) . . ?
S6 U1 S5 45.04(5) . . ?
S6 U1 S7 107.23(5) . . ?
S6 U1 C1 106.26(15) . . ?
S6 U1 C2 118.19(16) . . ?
S6 U1 C3 94.48(16) . . ?
S6 U1 C4 69.47(16) . . ?
S6 U1 C5 76.54(15) . . ?
S7 U1 S1 117.14(4) . . ?
S7 U1 S2 74.24(4) . . ?
S7 U1 S5 69.64(5) . . ?
S7 U1 C1 143.52(17) . . ?
S7 U1 C2 117.48(16) . . ?
S7 U1 C3 114.30(15) . . ?
S7 U1 C4 135.26(15) . . ?
S7 U1 C5 162.76(14) . . ?
S8 U1 S1 152.53(5) . . ?
S8 U1 S2 76.46(5) . . ?
S8 U1 S5 107.66(5) . . ?
S8 U1 S6 123.54(5) . . ?
S8 U1 S7 45.06(5) . . ?
S8 U1 C1 102.97(19) . . ?
S8 U1 C2 73.77(17) . . ?
S8 U1 C3 71.01(16) . . ?
S8 U1 C4 97.74(16) . . ?
S8 U1 C5 118.55(14) . . ?
C1 U1 S1 83.42(19) . . ?
C1 U1 S2 81.92(14) . . ?
C1 U1 C2 29.9(2) . . ?
C1 U1 C3 48.7(2) . . ?
C1 U1 C4 48.8(2) . . ?
C2 U1 S1 112.28(17) . . ?
C2 U1 S2 81.23(17) . . ?
C2 U1 C3 29.5(2) . . ?
C2 U1 C4 48.8(2) . . ?
C3 U1 S1 127.83(15) . . ?
C3 U1 S2 108.62(16) . . ?
C4 U1 S1 106.08(15) . . ?
C4 U1 S2 128.27(15) . . ?
C4 U1 C3 29.3(2) . . ?
C5 U1 S1 80.01(14) . . ?
C5 U1 S2 109.98(15) . . ?
C5 U1 C1 29.8(2) . . ?
C5 U1 C2 49.1(2) . . ?
C5 U1 C3 48.5(2) . . ?
C5 U1 C4 29.4(2) . . ?
S3 Mo1 S1 94.21(5) . . ?
S3 Mo1 S5 138.42(5) . . ?
S4 Mo1 S1 136.01(5) . . ?
S4 Mo1 S3 76.74(6) . . ?
S4 Mo1 S5 74.93(6) . . ?
S4 Mo1 C11 141.00(17) . . ?
S4 Mo1 C15 114.57(17) . . ?
S5 Mo1 S1 85.71(5) . . ?
C11 Mo1 S1 82.92(17) . . ?
C11 Mo1 S3 107.90(18) . . ?
C11 Mo1 S5 113.32(18) . . ?
C12 Mo1 S1 94.70(17) . . ?
C12 Mo1 S3 139.19(18) . . ?
C12 Mo1 S4 120.37(18) . . ?
C12 Mo1 S5 81.98(18) . . ?
C12 Mo1 C11 34.6(2) . . ?
C12 Mo1 C15 57.6(2) . . ?
C13 Mo1 S1 130.39(18) . . ?
C13 Mo1 S3 124.68(18) . . ?
C13 Mo1 S4 86.68(18) . . ?
C13 Mo1 S5 83.29(18) . . ?
C13 Mo1 C11 58.3(2) . . ?
C13 Mo1 C12 35.9(2) . . ?
C13 Mo1 C14 35.6(2) . . ?
C13 Mo1 C15 58.1(2) . . ?
C14 Mo1 S1 139.56(18) . . ?
C14 Mo1 S3 89.82(18) . . ?
C14 Mo1 S4 84.03(18) . . ?
C14 Mo1 S5 116.51(18) . . ?
C14 Mo1 C11 57.7(2) . . ?
C14 Mo1 C12 58.9(2) . . ?
C14 Mo1 C15 34.7(2) . . ?
C15 Mo1 S1 106.26(17) . . ?
C15 Mo1 S3 81.68(17) . . ?
C15 Mo1 S5 138.16(17) . . ?
C15 Mo1 C11 34.0(2) . . ?
S3 Mo2 S2 94.76(5) . . ?
S3 Mo2 S7 138.48(5) . . ?
S4 Mo2 S2 136.36(6) . . ?
S4 Mo2 S3 76.54(5) . . ?
S4 Mo2 S7 75.57(5) . . ?
S4 Mo2 C21 140.75(16) . . ?
S4 Mo2 C25 113.08(19) . . ?
S7 Mo2 S2 84.91(5) . . ?
C21 Mo2 S2 82.87(16) . . ?
C21 Mo2 S3 106.5(2) . . ?
C21 Mo2 S7 114.6(2) . . ?
C21 Mo2 C25 34.2(3) . . ?
C22 Mo2 S2 93.28(17) . . ?
C22 Mo2 S3 138.25(19) . . ?
C22 Mo2 S4 121.79(17) . . ?
C22 Mo2 S7 83.01(19) . . ?
C22 Mo2 C21 34.4(3) . . ?
C22 Mo2 C24 58.7(3) . . ?
C22 Mo2 C25 57.5(3) . . ?
C23 Mo2 S2 128.72(19) . . ?
C23 Mo2 S3 126.1(2) . . ?
C23 Mo2 S4 87.39(18) . . ?
C23 Mo2 S7 82.6(2) . . ?
C23 Mo2 C21 58.6(2) . . ?
C23 Mo2 C22 35.9(2) . . ?
C23 Mo2 C24 35.5(3) . . ?
C23 Mo2 C25 58.6(3) . . ?
C24 Mo2 S2 140.5(2) . . ?
C24 Mo2 S3 91.0(2) . . ?
C24 Mo2 S4 82.98(19) . . ?
C24 Mo2 S7 115.2(2) . . ?
C24 Mo2 C21 58.1(2) . . ?
C24 Mo2 C25 35.3(3) . . ?
C25 Mo2 S2 107.40(19) . . ?
C25 Mo2 S3 81.01(18) . . ?
C25 Mo2 S7 138.64(19) . . ?
S1 Zr1 C31 133.62(19) . . ?
S1 Zr1 C32 149.21(17) . . ?
S1 Zr1 C33 120.00(17) . . ?
S1 Zr1 C34 95.91(17) . . ?
S1 Zr1 C35 102.84(19) . . ?
S2 Zr1 S1 94.66(5) . . ?
S2 Zr1 S3 97.68(5) . . ?
S2 Zr1 C31 130.30(19) . . ?
S2 Zr1 C32 100.78(18) . . ?
S2 Zr1 C33 96.61(16) . . ?
S2 Zr1 C34 122.49(18) . . ?
S2 Zr1 C35 150.06(17) . . ?
S3 Zr1 S1 96.64(5) . . ?
S3 Zr1 C31 88.84(18) . . ?
S3 Zr1 C32 107.36(18) . . ?
S3 Zr1 C33 139.20(17) . . ?
S3 Zr1 C34 136.54(19) . . ?
S3 Zr1 C35 104.09(18) . . ?
C31 Zr1 C32 32.1(2) . . ?
C31 Zr1 C33 53.5(2) . . ?
C33 Zr1 C32 32.2(2) . . ?
C34 Zr1 C31 53.6(3) . . ?
C34 Zr1 C32 53.4(2) . . ?
C34 Zr1 C33 32.4(2) . . ?
C35 Zr1 C31 32.3(3) . . ?
C35 Zr1 C32 53.3(2) . . ?
C35 Zr1 C33 53.6(2) . . ?
C35 Zr1 C34 32.5(3) . . ?
Mo1 S1 U1 86.07(5) . . ?
Zr1 S1 U1 93.58(5) . . ?
Zr1 S1 Mo1 83.36(5) . . ?
Mo2 S2 U1 85.79(4) . . ?
Zr1 S2 U1 93.18(5) . . ?
Zr1 S2 Mo2 82.76(5) . . ?
Mo1 S3 Mo2 81.51(5) . . ?
Zr1 S3 Mo1 84.93(5) . . ?
Zr1 S3 Mo2 84.10(5) . . ?
Mo1 S4 Mo2 84.92(5) . . ?
Mo1 S5 U1 88.28(5) . . ?
S6 S5 U1 65.24(6) . . ?
S6 S5 Mo1 118.96(8) . . ?
S5 S6 U1 69.72(6) . . ?
Mo2 S7 U1 88.79(5) . . ?
S8 S7 U1 65.26(6) . . ?
S8 S7 Mo2 118.55(8) . . ?
S7 S8 U1 69.68(6) . . ?
C2 C1 U1 75.6(4) . . ?
C2 C1 C6 125.3(7) . . ?
C5 C1 U1 74.8(4) . . ?
C5 C1 C2 107.7(6) . . ?
C5 C1 C6 126.5(8) . . ?
C6 C1 U1 121.6(5) . . ?
C1 C2 U1 74.6(4) . . ?
C1 C2 C7 124.8(7) . . ?
C3 C2 U1 76.4(4) . . ?
C3 C2 C1 107.4(6) . . ?
C3 C2 C7 127.0(8) . . ?
C7 C2 U1 122.9(5) . . ?
C2 C3 U1 74.1(4) . . ?
C2 C3 C8 126.9(7) . . ?
C4 C3 U1 75.1(4) . . ?
C4 C3 C2 108.5(7) . . ?
C4 C3 C8 124.0(7) . . ?
C8 C3 U1 123.8(4) . . ?
C3 C4 U1 75.6(4) . . ?
C3 C4 C9 124.9(7) . . ?
C5 C4 U1 73.6(4) . . ?
C5 C4 C3 107.9(6) . . ?
C5 C4 C9 126.2(7) . . ?
C9 C4 U1 125.8(4) . . ?
C1 C5 U1 75.3(4) . . ?
C1 C5 C10 124.2(7) . . ?
C4 C5 U1 77.0(4) . . ?
C4 C5 C1 108.5(6) . . ?
C4 C5 C10 126.8(7) . . ?
C10 C5 U1 120.5(4) . . ?
C1 C6 H6A 109.5 . . ?
C1 C6 H6B 109.5 . . ?
C1 C6 H6C 109.5 . . ?
H6A C6 H6B 109.5 . . ?
H6A C6 H6C 109.5 . . ?
H6B C6 H6C 109.5 . . ?
C2 C7 H7A 109.5 . . ?
C2 C7 H7B 109.5 . . ?
C2 C7 H7C 109.5 . . ?
H7A C7 H7B 109.5 . . ?
H7A C7 H7C 109.5 . . ?
H7B C7 H7C 109.5 . . ?
C3 C8 H8A 109.5 . . ?
C3 C8 H8B 109.5 . . ?
C3 C8 H8C 109.5 . . ?
H8A C8 H8B 109.5 . . ?
H8A C8 H8C 109.5 . . ?
H8B C8 H8C 109.5 . . ?
C4 C9 H9A 109.5 . . ?
C4 C9 H9B 109.5 . . ?
C4 C9 H9C 109.5 . . ?
H9A C9 H9B 109.5 . . ?
H9A C9 H9C 109.5 . . ?
H9B C9 H9C 109.5 . . ?
C5 C10 H10A 109.5 . . ?
C5 C10 H10B 109.5 . . ?
C5 C10 H10C 109.5 . . ?
H10A C10 H10B 109.5 . . ?
H10A C10 H10C 109.5 . . ?
H10B C10 H10C 109.5 . . ?
C12 C11 Mo1 69.7(4) . . ?
C12 C11 C16 124.7(7) . . ?
C15 C11 Mo1 72.0(4) . . ?
C15 C11 C12 107.7(6) . . ?
C15 C11 C16 127.3(7) . . ?
C16 C11 Mo1 128.6(5) . . ?
C11 C12 Mo1 75.7(4) . . ?
C11 C12 C13 107.7(6) . . ?
C11 C12 C17 124.0(7) . . ?
C13 C12 Mo1 70.5(4) . . ?
C13 C12 C17 127.5(6) . . ?
C17 C12 Mo1 127.3(5) . . ?
C12 C13 Mo1 73.6(4) . . ?
C12 C13 C18 125.6(7) . . ?
C14 C13 Mo1 73.1(4) . . ?
C14 C13 C12 107.7(6) . . ?
C14 C13 C18 126.1(7) . . ?
C18 C13 Mo1 126.1(5) . . ?
C13 C14 Mo1 71.3(4) . . ?
C13 C14 C19 126.4(7) . . ?
C15 C14 Mo1 75.3(4) . . ?
C15 C14 C13 107.9(6) . . ?
C15 C14 C19 125.0(7) . . ?
C19 C14 Mo1 126.8(5) . . ?
C11 C15 Mo1 74.0(4) . . ?
C11 C15 C14 108.9(6) . . ?
C11 C15 C20 126.1(6) . . ?
C14 C15 Mo1 70.0(4) . . ?
C14 C15 C20 124.1(7) . . ?
C20 C15 Mo1 130.5(5) . . ?
C11 C16 H16A 109.5 . . ?
C11 C16 H16B 109.5 . . ?
C11 C16 H16C 109.5 . . ?
H16A C16 H16B 109.5 . . ?
H16A C16 H16C 109.5 . . ?
H16B C16 H16C 109.5 . . ?
C12 C17 H17A 109.5 . . ?
C12 C17 H17B 109.5 . . ?
C12 C17 H17C 109.5 . . ?
H17A C17 H17B 109.5 . . ?
H17A C17 H17C 109.5 . . ?
H17B C17 H17C 109.5 . . ?
C13 C18 H18A 109.5 . . ?
C13 C18 H18B 109.5 . . ?
C13 C18 H18C 109.5 . . ?
H18A C18 H18B 109.5 . . ?
H18A C18 H18C 109.5 . . ?
H18B C18 H18C 109.5 . . ?
C14 C19 H19A 109.5 . . ?
C14 C19 H19B 109.5 . . ?
C14 C19 H19C 109.5 . . ?
H19A C19 H19B 109.5 . . ?
H19A C19 H19C 109.5 . . ?
H19B C19 H19C 109.5 . . ?
C15 C20 H20A 109.5 . . ?
C15 C20 H20B 109.5 . . ?
C15 C20 H20C 109.5 . . ?
H20A C20 H20B 109.5 . . ?
H20A C20 H20C 109.5 . . ?
H20B C20 H20C 109.5 . . ?
C22 C21 Mo2 70.3(4) . . ?
C22 C21 C25 108.3(6) . . ?
C22 C21 C26 125.1(7) . . ?
C25 C21 Mo2 72.9(4) . . ?
C25 C21 C26 126.1(7) . . ?
C26 C21 Mo2 129.4(4) . . ?
C21 C22 Mo2 75.3(4) . . ?
C21 C22 C23 108.7(6) . . ?
C21 C22 C27 125.2(6) . . ?
C23 C22 Mo2 70.8(4) . . ?
C23 C22 C27 125.6(7) . . ?
C27 C22 Mo2 126.2(5) . . ?
C22 C23 Mo2 73.2(4) . . ?
C22 C23 C28 126.0(7) . . ?
C24 C23 Mo2 73.5(4) . . ?
C24 C23 C22 107.2(7) . . ?
C24 C23 C28 125.9(7) . . ?
C28 C23 Mo2 127.1(5) . . ?
C23 C24 Mo2 71.0(4) . . ?
C23 C24 C25 107.9(6) . . ?
C23 C24 C29 128.1(8) . . ?
C25 C24 Mo2 74.8(4) . . ?
C25 C24 C29 123.3(8) . . ?
C29 C24 Mo2 127.2(5) . . ?
C21 C25 Mo2 72.9(4) . . ?
C21 C25 C24 107.9(7) . . ?
C21 C25 C30 127.8(7) . . ?
C24 C25 Mo2 69.9(4) . . ?
C24 C25 C30 124.0(7) . . ?
C30 C25 Mo2 127.7(5) . . ?
C21 C26 H26A 109.5 . . ?
C21 C26 H26B 109.5 . . ?
C21 C26 H26C 109.5 . . ?
H26A C26 H26B 109.5 . . ?
H26A C26 H26C 109.5 . . ?
H26B C26 H26C 109.5 . . ?
C22 C27 H27A 109.5 . . ?
C22 C27 H27B 109.5 . . ?
C22 C27 H27C 109.5 . . ?
H27A C27 H27B 109.5 . . ?
H27A C27 H27C 109.5 . . ?
H27B C27 H27C 109.5 . . ?
C23 C28 H28A 109.5 . . ?
C23 C28 H28B 109.5 . . ?
C23 C28 H28C 109.5 . . ?
H28A C28 H28B 109.5 . . ?
H28A C28 H28C 109.5 . . ?
H28B C28 H28C 109.5 . . ?
C24 C29 H29A 109.5 . . ?
C24 C29 H29B 109.5 . . ?
C24 C29 H29C 109.5 . . ?
H29A C29 H29B 109.5 . . ?
H29A C29 H29C 109.5 . . ?
H29B C29 H29C 109.5 . . ?
C25 C30 H30A 109.5 . . ?
C25 C30 H30B 109.5 . . ?
C25 C30 H30C 109.5 . . ?
H30A C30 H30B 109.5 . . ?
H30A C30 H30C 109.5 . . ?
H30B C30 H30C 109.5 . . ?
C32 C31 Zr1 74.2(4) . . ?
C32 C31 C35 107.8(7) . . ?
C32 C31 C36 125.6(8) . . ?
C35 C31 Zr1 73.6(4) . . ?
C35 C31 C36 126.0(8) . . ?
C36 C31 Zr1 124.9(5) . . ?
C31 C32 Zr1 73.6(4) . . ?
C31 C32 C33 108.6(7) . . ?
C31 C32 C37 127.2(8) . . ?
C33 C32 Zr1 73.7(4) . . ?
C33 C32 C37 123.2(7) . . ?
C37 C32 Zr1 127.6(5) . . ?
C32 C33 Zr1 74.2(4) . . ?
C32 C33 C34 107.7(6) . . ?
C32 C33 C38 124.0(7) . . ?
C34 C33 Zr1 73.5(4) . . ?
C34 C33 C38 127.3(7) . . ?
C38 C33 Zr1 126.7(5) . . ?
C33 C34 Zr1 74.1(4) . . ?
C33 C34 C35 107.8(7) . . ?
C33 C34 C39 128.4(7) . . ?
C35 C34 Zr1 73.8(4) . . ?
C35 C34 C39 123.1(7) . . ?
C39 C34 Zr1 125.2(5) . . ?
C31 C35 Zr1 74.1(4) . . ?
C31 C35 C34 108.1(6) . . ?
C31 C35 C40 125.6(8) . . ?
C34 C35 Zr1 73.8(4) . . ?
C34 C35 C40 125.6(8) . . ?
C40 C35 Zr1 125.2(5) . . ?
C31 C36 H36A 109.5 . . ?
C31 C36 H36B 109.5 . . ?
C31 C36 H36C 109.5 . . ?
H36A C36 H36B 109.5 . . ?
H36A C36 H36C 109.5 . . ?
H36B C36 H36C 109.5 . . ?
C32 C37 H37A 109.5 . . ?
C32 C37 H37B 109.5 . . ?
C32 C37 H37C 109.5 . . ?
H37A C37 H37B 109.5 . . ?
H37A C37 H37C 109.5 . . ?
H37B C37 H37C 109.5 . . ?
C33 C38 H38A 109.5 . . ?
C33 C38 H38B 109.5 . . ?
C33 C38 H38C 109.5 . . ?
H38A C38 H38B 109.5 . . ?
H38A C38 H38C 109.5 . . ?
H38B C38 H38C 109.5 . . ?
C34 C39 H39A 109.5 . . ?
C34 C39 H39B 109.5 . . ?
C34 C39 H39C 109.5 . . ?
H39A C39 H39B 109.5 . . ?
H39A C39 H39C 109.5 . . ?
H39B C39 H39C 109.5 . . ?
C35 C40 H40A 109.5 . . ?
C35 C40 H40B 109.5 . . ?
C35 C40 H40C 109.5 . . ?
H40A C40 H40B 109.5 . . ?
H40A C40 H40C 109.5 . . ?
H40B C40 H40C 109.5 . . ?
C41 O1 C44 105.8(13) . . ?
O1 C41 H41A 110.2 . . ?
O1 C41 H41B 110.2 . . ?
O1 C41 C42 107.6(13) . . ?
H41A C41 H41B 108.5 . . ?
C42 C41 H41A 110.2 . . ?
C42 C41 H41B 110.2 . . ?
C41 C42 H42A 111.0 . . ?
C41 C42 H42B 111.0 . . ?
C41 C42 C43 103.9(12) . . ?
H42A C42 H42B 109.0 . . ?
C43 C42 H42A 111.0 . . ?
C43 C42 H42B 111.0 . . ?
C42 C43 H43A 111.5 . . ?
C42 C43 H43B 111.5 . . ?
H43A C43 H43B 109.3 . . ?
C44 C43 C42 101.4(11) . . ?
C44 C43 H43A 111.5 . . ?
C44 C43 H43B 111.5 . . ?
O1 C44 C43 104.4(11) . . ?
O1 C44 H44A 110.9 . . ?
O1 C44 H44B 110.9 . . ?
C43 C44 H44A 110.9 . . ?
C43 C44 H44B 110.9 . . ?
H44A C44 H44B 108.9 . . ?
C44A O1A C41A 110(2) . . ?
O1A C41A H41C 109.7 . . ?
O1A C41A H41D 109.7 . . ?
O1A C41A C42A 110(2) . . ?
H41C C41A H41D 108.2 . . ?
C42A C41A H41C 109.7 . . ?
C42A C41A H41D 109.7 . . ?
C41A C42A H42C 111.4 . . ?
C41A C42A H42D 111.4 . . ?
C41A C42A C43A 101.9(19) . . ?
H42C C42A H42D 109.2 . . ?
C43A C42A H42C 111.4 . . ?
C43A C42A H42D 111.4 . . ?
C42A C43A H43C 111.3 . . ?
C42A C43A H43D 111.3 . . ?
H43C C43A H43D 109.2 . . ?
C44A C43A C42A 102(2) . . ?
C44A C43A H43C 111.3 . . ?
C44A C43A H43D 111.3 . . ?
O1A C44A C43A 107(2) . . ?
O1A C44A H44C 110.3 . . ?
O1A C44A H44D 110.3 . . ?
C43A C44A H44C 110.3 . . ?
C43A C44A H44D 110.3 . . ?
H44C C44A H44D 108.5 . . ?

loop_
_geom_bond_atom_site_label_1
_geom_bond_atom_site_label_2
_geom_bond_distance
_geom_bond_site_symmetry_2
_geom_bond_publ_flag
U1 S1 2.8205(16) . ?
U1 S2 2.8427(15) . ?
U1 S5 2.7389(15) . ?
U1 S6 2.6516(16) . ?
U1 S7 2.7371(15) . ?
U1 S8 2.6510(17) . ?
U1 C1 2.759(6) . ?
U1 C2 2.772(7) . ?
U1 C3 2.802(7) . ?
U1 C4 2.796(7) . ?
U1 C5 2.753(6) . ?
Mo1 S1 2.5085(15) . ?
Mo1 S3 2.4396(16) . ?
Mo1 S4 2.3609(16) . ?
Mo1 S5 2.4873(16) . ?
Mo1 C11 2.434(6) . ?
Mo1 C12 2.356(7) . ?
Mo1 C13 2.315(6) . ?
Mo1 C14 2.340(6) . ?
Mo1 C15 2.408(6) . ?
Mo2 S2 2.5123(15) . ?
Mo2 S3 2.4465(16) . ?
Mo2 S4 2.3643(16) . ?
Mo2 S7 2.4777(17) . ?
Mo2 C21 2.405(6) . ?
Mo2 C22 2.340(7) . ?
Mo2 C23 2.308(7) . ?
Mo2 C24 2.341(7) . ?
Mo2 C25 2.405(7) . ?
Zr1 S1 2.4295(16) . ?
Zr1 S2 2.4222(15) . ?
Zr1 S3 2.4245(16) . ?
Zr1 C31 2.554(7) . ?
Zr1 C32 2.562(7) . ?
Zr1 C33 2.556(6) . ?
Zr1 C34 2.549(7) . ?
Zr1 C35 2.548(7) . ?
S5 S6 2.066(2) . ?
S7 S8 2.066(2) . ?
C1 C2 1.426(12) . ?
C1 C5 1.419(10) . ?
C1 C6 1.487(10) . ?
C2 C3 1.418(11) . ?
C2 C7 1.489(10) . ?
C3 C4 1.415(11) . ?
C3 C8 1.507(11) . ?
C4 C5 1.407(10) . ?
C4 C9 1.496(10) . ?
C5 C10 1.519(10) . ?
C6 H6A 0.9800 . ?
C6 H6B 0.9800 . ?
C6 H6C 0.9800 . ?
C7 H7A 0.9800 . ?
C7 H7B 0.9800 . ?
C7 H7C 0.9800 . ?
C8 H8A 0.9800 . ?
C8 H8B 0.9800 . ?
C8 H8C 0.9800 . ?
C9 H9A 0.9800 . ?
C9 H9B 0.9800 . ?
C9 H9C 0.9800 . ?
C10 H10A 0.9800 . ?
C10 H10B 0.9800 . ?
C10 H10C 0.9800 . ?
C11 C12 1.426(10) . ?
C11 C15 1.416(10) . ?
C11 C16 1.499(10) . ?
C12 C13 1.440(10) . ?
C12 C17 1.487(10) . ?
C13 C14 1.422(10) . ?
C13 C18 1.487(10) . ?
C14 C15 1.418(10) . ?
C14 C19 1.501(10) . ?
C15 C20 1.518(9) . ?
C16 H16A 0.9800 . ?
C16 H16B 0.9800 . ?
C16 H16C 0.9800 . ?
C17 H17A 0.9800 . ?
C17 H17B 0.9800 . ?
C17 H17C 0.9800 . ?
C18 H18A 0.9800 . ?
C18 H18B 0.9800 . ?
C18 H18C 0.9800 . ?
C19 H19A 0.9800 . ?
C19 H19B 0.9800 . ?
C19 H19C 0.9800 . ?
C20 H20A 0.9800 . ?
C20 H20B 0.9800 . ?
C20 H20C 0.9800 . ?
C21 C22 1.406(11) . ?
C21 C25 1.412(11) . ?
C21 C26 1.500(9) . ?
C22 C23 1.434(10) . ?
C22 C27 1.508(10) . ?
C23 C24 1.417(11) . ?
C23 C28 1.501(11) . ?
C24 C25 1.439(11) . ?
C24 C29 1.498(10) . ?
C25 C30 1.497(12) . ?
C26 H26A 0.9800 . ?
C26 H26B 0.9800 . ?
C26 H26C 0.9800 . ?
C27 H27A 0.9800 . ?
C27 H27B 0.9800 . ?
C27 H27C 0.9800 . ?
C28 H28A 0.9800 . ?
C28 H28B 0.9800 . ?
C28 H28C 0.9800 . ?
C29 H29A 0.9800 . ?
C29 H29B 0.9800 . ?
C29 H29C 0.9800 . ?
C30 H30A 0.9800 . ?
C30 H30B 0.9800 . ?
C30 H30C 0.9800 . ?
C31 C32 1.417(11) . ?
C31 C35 1.420(12) . ?
C31 C36 1.500(11) . ?
C32 C33 1.418(11) . ?
C32 C37 1.506(11) . ?
C33 C34 1.423(10) . ?
C33 C38 1.503(10) . ?
C34 C35 1.424(11) . ?
C34 C39 1.500(11) . ?
C35 C40 1.484(11) . ?
C36 H36A 0.9800 . ?
C36 H36B 0.9800 . ?
C36 H36C 0.9800 . ?
C37 H37A 0.9800 . ?
C37 H37B 0.9800 . ?
C37 H37C 0.9800 . ?
C38 H38A 0.9800 . ?
C38 H38B 0.9800 . ?
C38 H38C 0.9800 . ?
C39 H39A 0.9800 . ?
C39 H39B 0.9800 . ?
C39 H39C 0.9800 . ?
C40 H40A 0.9800 . ?
C40 H40B 0.9800 . ?
C40 H40C 0.9800 . ?
O1 C41 1.406(15) . ?
O1 C44 1.407(16) . ?
C41 H41A 0.9900 . ?
C41 H41B 0.9900 . ?
C41 C42 1.51(2) . ?
C42 H42A 0.9900 . ?
C42 H42B 0.9900 . ?
C42 C43 1.53(2) . ?
C43 H43A 0.9900 . ?
C43 H43B 0.9900 . ?
C43 C44 1.52(2) . ?
C44 H44A 0.9900 . ?
C44 H44B 0.9900 . ?
O1A C41A 1.40(2) . ?
O1A C44A 1.40(2) . ?
C41A H41C 0.9900 . ?
C41A H41D 0.9900 . ?
C41A C42A 1.50(3) . ?
C42A H42C 0.9900 . ?
C42A H42D 0.9900 . ?
C42A C43A 1.54(4) . ?
C43A H43C 0.9900 . ?
C43A H43D 0.9900 . ?
C43A C44A 1.51(3) . ?
C44A H44C 0.9900 . ?
C44A H44D 0.9900 . ?

loop_
_geom_torsion_atom_site_label_1
_geom_torsion_atom_site_label_2
_geom_torsion_atom_site_label_3
_geom_torsion_atom_site_label_4
_geom_torsion
_geom_torsion_site_symmetry_1
_geom_torsion_site_symmetry_2
_geom_torsion_site_symmetry_3
_geom_torsion_site_symmetry_4
_geom_torsion_publ_flag
U1 C1 C2 C3 -70.0(5) . . . . ?
U1 C1 C2 C7 119.7(7) . . . . ?
U1 C1 C5 C4 70.6(5) . . . . ?
U1 C1 C5 C10 -117.1(6) . . . . ?
U1 C2 C3 C4 -67.9(5) . . . . ?
U1 C2 C3 C8 120.6(7) . . . . ?
U1 C3 C4 C5 -67.1(5) . . . . ?
U1 C3 C4 C9 123.8(7) . . . . ?
U1 C4 C5 C1 -69.4(5) . . . . ?
U1 C4 C5 C10 118.5(7) . . . . ?
Mo1 C11 C12 C13 -63.7(4) . . . . ?
Mo1 C11 C12 C17 125.6(7) . . . . ?
Mo1 C11 C15 C14 61.7(4) . . . . ?
Mo1 C11 C15 C20 -128.8(7) . . . . ?
Mo1 C12 C13 C14 -65.7(4) . . . . ?
Mo1 C12 C13 C18 123.0(7) . . . . ?
Mo1 C13 C14 C15 -67.0(5) . . . . ?
Mo1 C13 C14 C19 122.4(7) . . . . ?
Mo1 C14 C15 C11 -64.2(5) . . . . ?
Mo1 C14 C15 C20 126.0(6) . . . . ?
Mo2 C21 C22 C23 63.4(5) . . . . ?
Mo2 C21 C22 C27 -124.2(7) . . . . ?
Mo2 C21 C25 C24 -61.6(5) . . . . ?
Mo2 C21 C25 C30 124.9(8) . . . . ?
Mo2 C22 C23 C24 66.2(4) . . . . ?
Mo2 C22 C23 C28 -124.0(7) . . . . ?
Mo2 C23 C24 C25 66.3(5) . . . . ?
Mo2 C23 C24 C29 -122.9(7) . . . . ?
Mo2 C24 C25 C21 63.5(5) . . . . ?
Mo2 C24 C25 C30 -122.7(7) . . . . ?
Zr1 C31 C32 C33 -65.9(5) . . . . ?
Zr1 C31 C32 C37 125.1(7) . . . . ?
Zr1 C31 C35 C34 66.5(5) . . . . ?
Zr1 C31 C35 C40 -122.3(7) . . . . ?
Zr1 C32 C33 C34 -66.4(5) . . . . ?
Zr1 C32 C33 C38 123.9(7) . . . . ?
Zr1 C33 C34 C35 -66.6(5) . . . . ?
Zr1 C33 C34 C39 122.7(8) . . . . ?
Zr1 C34 C35 C31 -66.7(5) . . . . ?
Zr1 C34 C35 C40 122.1(7) . . . . ?
C1 C2 C3 U1 68.8(5) . . . . ?
C1 C2 C3 C4 0.9(8) . . . . ?
C1 C2 C3 C8 -170.6(6) . . . . ?
C2 C1 C5 U1 -69.0(5) . . . . ?
C2 C1 C5 C4 1.5(7) . . . . ?
C2 C1 C5 C10 173.9(6) . . . . ?
C2 C3 C4 U1 67.2(5) . . . . ?
C2 C3 C4 C5 0.1(7) . . . . ?
C2 C3 C4 C9 -169.0(6) . . . . ?
C3 C4 C5 U1 68.4(5) . . . . ?
C3 C4 C5 C1 -1.0(7) . . . . ?
C3 C4 C5 C10 -173.1(6) . . . . ?
C5 C1 C2 U1 68.5(5) . . . . ?
C5 C1 C2 C3 -1.5(7) . . . . ?
C5 C1 C2 C7 -171.8(7) . . . . ?
C6 C1 C2 U1 -118.8(7) . . . . ?
C6 C1 C2 C3 171.2(6) . . . . ?
C6 C1 C2 C7 0.9(11) . . . . ?
C6 C1 C5 U1 118.4(7) . . . . ?
C6 C1 C5 C4 -171.0(7) . . . . ?
C6 C1 C5 C10 1.3(11) . . . . ?
C7 C2 C3 U1 -121.2(7) . . . . ?
C7 C2 C3 C4 170.9(7) . . . . ?
C7 C2 C3 C8 -0.6(12) . . . . ?
C8 C3 C4 U1 -121.0(6) . . . . ?
C8 C3 C4 C5 171.9(6) . . . . ?
C8 C3 C4 C9 2.8(11) . . . . ?
C9 C4 C5 U1 -122.7(7) . . . . ?
C9 C4 C5 C1 167.9(6) . . . . ?
C9 C4 C5 C10 -4.2(11) . . . . ?
C11 C12 C13 Mo1 67.1(4) . . . . ?
C11 C12 C13 C14 1.4(7) . . . . ?
C11 C12 C13 C18 -169.8(6) . . . . ?
C12 C11 C15 Mo1 -60.9(4) . . . . ?
C12 C11 C15 C14 0.8(7) . . . . ?
C12 C11 C15 C20 170.3(6) . . . . ?
C12 C13 C14 Mo1 66.0(4) . . . . ?
C12 C13 C14 C15 -0.9(7) . . . . ?
C12 C13 C14 C19 -171.5(7) . . . . ?
C13 C14 C15 Mo1 64.3(4) . . . . ?
C13 C14 C15 C11 0.1(7) . . . . ?
C13 C14 C15 C20 -169.7(6) . . . . ?
C15 C11 C12 Mo1 62.3(4) . . . . ?
C15 C11 C12 C13 -1.4(7) . . . . ?
C15 C11 C12 C17 -172.1(6) . . . . ?
C16 C11 C12 Mo1 -123.6(7) . . . . ?
C16 C11 C12 C13 172.7(6) . . . . ?
C16 C11 C12 C17 2.0(11) . . . . ?
C16 C11 C15 Mo1 125.2(7) . . . . ?
C16 C11 C15 C14 -173.1(7) . . . . ?
C16 C11 C15 C20 -3.6(11) . . . . ?
C17 C12 C13 Mo1 -122.5(7) . . . . ?
C17 C12 C13 C14 171.7(7) . . . . ?
C17 C12 C13 C18 0.5(11) . . . . ?
C18 C13 C14 Mo1 -122.8(7) . . . . ?
C18 C13 C14 C15 170.3(6) . . . . ?
C18 C13 C14 C19 -0.3(11) . . . . ?
C19 C14 C15 Mo1 -124.9(7) . . . . ?
C19 C14 C15 C11 170.9(6) . . . . ?
C19 C14 C15 C20 1.1(11) . . . . ?
C21 C22 C23 Mo2 -66.3(5) . . . . ?
C21 C22 C23 C24 -0.2(7) . . . . ?
C21 C22 C23 C28 169.7(7) . . . . ?
C22 C21 C25 Mo2 61.7(4) . . . . ?
C22 C21 C25 C24 0.2(7) . . . . ?
C22 C21 C25 C30 -173.4(7) . . . . ?
C22 C23 C24 Mo2 -66.0(4) . . . . ?
C22 C23 C24 C25 0.3(7) . . . . ?
C22 C23 C24 C29 171.1(7) . . . . ?
C23 C24 C25 Mo2 -63.8(4) . . . . ?
C23 C24 C25 C21 -0.3(7) . . . . ?
C23 C24 C25 C30 173.6(7) . . . . ?
C25 C21 C22 Mo2 -63.4(5) . . . . ?
C25 C21 C22 C23 0.0(7) . . . . ?
C25 C21 C22 C27 172.3(6) . . . . ?
C26 C21 C22 Mo2 124.9(6) . . . . ?
C26 C21 C22 C23 -171.6(6) . . . . ?
C26 C21 C22 C27 0.7(10) . . . . ?
C26 C21 C25 Mo2 -126.7(6) . . . . ?
C26 C21 C25 C24 171.7(6) . . . . ?
C26 C21 C25 C30 -1.8(11) . . . . ?
C27 C22 C23 Mo2 121.4(7) . . . . ?
C27 C22 C23 C24 -172.5(6) . . . . ?
C27 C22 C23 C28 -2.6(11) . . . . ?
C28 C23 C24 Mo2 124.2(7) . . . . ?
C28 C23 C24 C25 -169.6(7) . . . . ?
C28 C23 C24 C29 1.3(11) . . . . ?
C29 C24 C25 Mo2 124.9(7) . . . . ?
C29 C24 C25 C21 -171.6(7) . . . . ?
C29 C24 C25 C30 2.2(11) . . . . ?
C31 C32 C33 Zr1 65.9(5) . . . . ?
C31 C32 C33 C34 -0.5(8) . . . . ?
C31 C32 C33 C38 -170.2(6) . . . . ?
C32 C31 C35 Zr1 -67.0(5) . . . . ?
C32 C31 C35 C34 -0.5(8) . . . . ?
C32 C31 C35 C40 170.8(7) . . . . ?
C32 C33 C34 Zr1 66.8(5) . . . . ?
C32 C33 C34 C35 0.2(8) . . . . ?
C32 C33 C34 C39 -170.5(7) . . . . ?
C33 C34 C35 Zr1 66.8(5) . . . . ?
C33 C34 C35 C31 0.1(8) . . . . ?
C33 C34 C35 C40 -171.1(7) . . . . ?
C35 C31 C32 Zr1 66.5(5) . . . . ?
C35 C31 C32 C33 0.6(8) . . . . ?
C35 C31 C32 C37 -168.4(7) . . . . ?
C36 C31 C32 Zr1 -122.0(7) . . . . ?
C36 C31 C32 C33 172.1(7) . . . . ?
C36 C31 C32 C37 3.1(12) . . . . ?
C36 C31 C35 Zr1 121.6(7) . . . . ?
C36 C31 C35 C34 -171.9(7) . . . . ?
C36 C31 C35 C40 -0.6(12) . . . . ?
C37 C32 C33 Zr1 -124.6(7) . . . . ?
C37 C32 C33 C34 169.0(7) . . . . ?
C37 C32 C33 C38 -0.7(11) . . . . ?
C38 C33 C34 Zr1 -123.9(7) . . . . ?
C38 C33 C34 C35 169.5(7) . . . . ?
C38 C33 C34 C39 -1.2(12) . . . . ?
C39 C34 C35 Zr1 -121.8(7) . . . . ?
C39 C34 C35 C31 171.5(7) . . . . ?
C39 C34 C35 C40 0.3(11) . . . . ?
O1 C41 C42 C43 7(2) . . . . ?
C41 O1 C44 C43 42.3(15) . . . . ?
C41 C42 C43 C44 17.3(19) . . . . ?
C42 C43 C44 O1 -36.2(17) . . . . ?
C44 O1 C41 C42 -30.8(17) . . . . ?
O1A C41A C42A C43A -18(6) . . . . ?
C41A O1A C44A C43A 18(6) . . . . ?
C41A C42A C43A C44A 28(6) . . . . ?
C42A C43A C44A O1A -29(6) . . . . ?
C44A O1A C41A C42A 1(7) . . . . ?
